data_7034295
loop_
_publ_author_name
'Mukhopadhyay, Sujay'
'Gupta, Rakesh Kumar'
'Biswas, Arnab'
'Kumar, Amit'
'Dubey, Mrigendra'
'Hundal, Maninder Singh'
'Pandey, Daya Shankar'

_publ_section_title
;
 A dual-responsive &quot;turn-on&quot; bifunctional receptor: a
 chemosensor for Fe(3+) and chemodosimeter for Hg(2.).
;
_journal_issue 16
_journal_name_full 'Dalton transactions (Cambridge, England : 2003)'
_journal_page_first 7118
_journal_page_last 7122
_journal_paper_doi 10.1039/c4dt03778b
_journal_volume 44
_journal_year 2015
_chemical_formula_moiety 'C23 H15 Cl N4, C H4 O'
_chemical_formula_sum 'C24 H19 Cl N4 O'
_chemical_formula_weight 414.88
_chemical_name_systematic
; 
 ? 
;
_space_group_IT_number 2
_symmetry_cell_setting triclinic
_symmetry_space_group_name_Hall '-P 1'
_symmetry_space_group_name_H-M 'P -1'
_atom_sites_solution_hydrogens geom
_atom_sites_solution_primary direct
_atom_sites_solution_secondary difmap
_audit_creation_method SHELXL-97
_audit_update_record
;
2015-02-17 deposited with the CCDC.
2015-02-24 downloaded from the CCDC.
;
_cell_angle_alpha 85.853(7)
_cell_angle_beta 86.132(7)
_cell_angle_gamma 80.744(7)
_cell_formula_units_Z 2
_cell_length_a 9.3626(13)
_cell_length_b 9.5165(16)
_cell_length_c 12.620(2)
_cell_measurement_reflns_used 5849
_cell_measurement_temperature 296(2)
_cell_measurement_theta_max 25.45
_cell_measurement_theta_min 2.63
_cell_volume 1105.1(3)
_computing_cell_refinement 'Bruker SAINT'
_computing_data_collection 'Bruker APEX2'
_computing_data_reduction 'Bruker SAINT'
_computing_molecular_graphics 'Bruker SHELXTL'
_computing_publication_material 'Bruker SHELXTL'
_computing_structure_refinement 'SHELXL-97 (Sheldrick, 2008)'
_computing_structure_solution 'Sir-92 (Altomare et al., 1997)'
_diffrn_ambient_temperature 296(2)
_diffrn_measured_fraction_theta_full 0.983
_diffrn_measured_fraction_theta_max 0.983
_diffrn_measurement_device_type 'Bruker APEX-II CCD'
_diffrn_measurement_method '\f and \w scans'
_diffrn_radiation_monochromator graphite
_diffrn_radiation_source 'fine-focus sealed tube'
_diffrn_radiation_type MoK\a
_diffrn_radiation_wavelength 0.71073
_diffrn_reflns_av_R_equivalents 0.0303
_diffrn_reflns_av_sigmaI/netI 0.0326
_diffrn_reflns_limit_h_max 9
_diffrn_reflns_limit_h_min -12
_diffrn_reflns_limit_k_max 12
_diffrn_reflns_limit_k_min -12
_diffrn_reflns_limit_l_max 16
_diffrn_reflns_limit_l_min -16
_diffrn_reflns_number 18825
_diffrn_reflns_theta_full 27.81
_diffrn_reflns_theta_max 27.81
_diffrn_reflns_theta_min 1.62
_exptl_absorpt_coefficient_mu 0.195
_exptl_absorpt_correction_T_max 0.7456
_exptl_absorpt_correction_T_min 0.6848
_exptl_absorpt_correction_type multi-scan
_exptl_absorpt_process_details 'SADABS-2008/1 - Bruker AXS area detector scaling and absorption correction'
_exptl_crystal_colour colorless
_exptl_crystal_density_diffrn 1.247
_exptl_crystal_density_method 'not measured'
_exptl_crystal_description Rectangular
_exptl_crystal_F_000 432
_exptl_crystal_size_max 0.14
_exptl_crystal_size_mid 0.11
_exptl_crystal_size_min 0.09
_refine_diff_density_max 1.383
_refine_diff_density_min -0.672
_refine_diff_density_rms 0.091
_refine_ls_extinction_method none
_refine_ls_goodness_of_fit_ref 1.027
_refine_ls_hydrogen_treatment mixed
_refine_ls_matrix_type full
_refine_ls_number_parameters 274
_refine_ls_number_reflns 5152
_refine_ls_number_restraints 1
_refine_ls_restrained_S_all 1.027
_refine_ls_R_factor_all 0.1157
_refine_ls_R_factor_gt 0.0882
_refine_ls_shift/su_max 0.000
_refine_ls_shift/su_mean 0.000
_refine_ls_structure_factor_coef Fsqd
_refine_ls_weighting_details 'calc w=1/[\s^2^(Fo^2^)+(0.1869P)^2^+0.7516P] where P=(Fo^2^+2Fc^2^)/3'
_refine_ls_weighting_scheme calc
_refine_ls_wR_factor_gt 0.2696
_refine_ls_wR_factor_ref 0.3013
_reflns_number_gt 3498
_reflns_number_total 5152
_reflns_threshold_expression >2sigma(I)
_cod_data_source_file c4dt03778b2.cif
_cod_data_source_block L3
_cod_depositor_comments
;
The following automatic conversions were performed:

'_symmetry_cell_setting' value 'Triclinic' changed to 'triclinic'
according to
/usr/data/users/saulius/crontab/automatic-downloads/rss-feeds/RSC/lib/dictionaries/cif_core.dic
dictionary named 'cif_core.dic' version 2.4.2 from 2011-04-26.

'_exptl_absorpt_correction_type' value 'Multi-scan' changed to
'multi-scan' according to
/usr/data/users/saulius/crontab/automatic-downloads/rss-feeds/RSC/lib/dictionaries/cif_core.dic
dictionary named 'cif_core.dic' version 2.4.2 from 2011-04-26.

Automatic conversion script
Id: cif_fix_values 3105 2015-03-04 15:46:00Z robertas 

 Adding full bibliography for 7034292--7034295.cif.
;
_cod_database_code 7034295

loop_
_symmetry_equiv_pos_as_xyz
'x, y, z'
'-x, -y, -z'

loop_
_atom_site_label
_atom_site_type_symbol
_atom_site_fract_x
_atom_site_fract_y
_atom_site_fract_z
_atom_site_U_iso_or_equiv
_atom_site_adp_type
_atom_site_occupancy
_atom_site_symmetry_multiplicity
_atom_site_calc_flag
_atom_site_refinement_flags
C1 C 0.2325(4) 0.7270(4) 0.4987(3) 0.0523(8) Uani 1 1 d .
C2 C 0.1603(5) 0.8089(6) 0.5808(4) 0.0836(14) Uani 1 1 d .
H2 H 0.2123 0.8548 0.6240 0.100 Uiso 1 1 calc R
C3 C 0.0121(6) 0.8202(7) 0.5961(4) 0.0984(18) Uani 1 1 d .
H3 H -0.0360 0.8763 0.6489 0.118 Uiso 1 1 calc R
C4 C -0.0660(5) 0.7503(6) 0.5349(4) 0.0901(15) Uani 1 1 d .
H4 H -0.1656 0.7565 0.5487 0.108 Uiso 1 1 calc R
C5 C 0.0005(4) 0.6718(5) 0.4541(3) 0.0693(11) Uani 1 1 d .
H5 H -0.0543 0.6270 0.4121 0.083 Uiso 1 1 calc R
C6 C 0.1521(3) 0.6582(4) 0.4339(3) 0.0480(7) Uani 1 1 d .
C7 C 0.2286(3) 0.5799(3) 0.3515(2) 0.0447(7) Uani 1 1 d .
H7 H 0.1784 0.5322 0.3082 0.054 Uiso 1 1 calc R
C8 C 0.3746(3) 0.5729(3) 0.3343(2) 0.0376(6) Uani 1 1 d .
C9 C 0.4428(3) 0.6447(3) 0.4066(2) 0.0409(7) Uani 1 1 d .
C10 C 0.4624(3) 0.5000(3) 0.2416(2) 0.0423(7) Uani 1 1 d .
H10 H 0.5524 0.4458 0.2680 0.051 Uiso 1 1 calc R
C11 C 0.3716(4) 0.2634(3) 0.2316(3) 0.0472(7) Uani 1 1 d .
C12 C 0.4309(4) 0.1763(4) 0.3154(3) 0.0570(9) Uani 1 1 d .
H12 H 0.4887 0.2083 0.3627 0.068 Uiso 1 1 calc R
C13 C 0.3984(5) 0.0372(4) 0.3246(3) 0.0651(10) Uani 1 1 d .
H13 H 0.4355 -0.0258 0.3795 0.078 Uiso 1 1 calc R
C14 C 0.3122(5) -0.0075(4) 0.2535(3) 0.0678(11) Uani 1 1 d .
H14 H 0.2936 -0.1008 0.2614 0.081 Uiso 1 1 calc R
C15 C 0.2530(4) 0.0803(4) 0.1714(3) 0.0616(10) Uani 1 1 d .
H15 H 0.1955 0.0476 0.1242 0.074 Uiso 1 1 calc R
C16 C 0.2814(4) 0.2196(4) 0.1611(3) 0.0522(8) Uani 1 1 d .
C17 C 0.3018(4) 0.4352(4) 0.1091(3) 0.0493(8) Uani 1 1 d .
C18 C 0.3032(4) 0.5744(4) 0.0529(3) 0.0552(9) Uani 1 1 d .
C19 C 0.2133(5) 0.6236(5) -0.0320(4) 0.0720(11) Uani 1 1 d .
H19 H 0.1430 0.5713 -0.0488 0.086 Uiso 1 1 calc R
C20 C 0.2297(6) 0.7488(5) -0.0896(4) 0.0819(14) Uani 1 1 d .
H20 H 0.1717 0.7812 -0.1461 0.098 Uiso 1 1 calc R
C21 C 0.3344(6) 0.8264(5) -0.0620(4) 0.0796(13) Uani 1 1 d .
H21 H 0.3455 0.9111 -0.1011 0.096 Uiso 1 1 calc R
C22 C 0.4202(5) 0.7826(4) 0.0195(3) 0.0648(10) Uani 1 1 d .
H22 H 0.4882 0.8374 0.0366 0.078 Uiso 1 1 calc R
C23 C 0.4067(4) 0.6537(4) 0.0788(3) 0.0533(8) Uani 1 1 d .
C24 C 0.0879(11) 1.2202(17) -0.1633(7) 0.289(10) Uani 1 1 d .
H24A H 0.0231 1.2093 -0.1020 0.433 Uiso 1 1 calc R
H24B H 0.1081 1.1323 -0.1983 0.433 Uiso 1 1 calc R
H24C H 0.0436 1.2947 -0.2115 0.433 Uiso 1 1 calc R
N1 N 0.3799(3) 0.7170(3) 0.4841(2) 0.0509(7) Uani 1 1 d .
N2 N 0.3833(3) 0.4025(3) 0.1963(2) 0.0501(7) Uani 1 1 d .
N3 N 0.2381(3) 0.3299(3) 0.0844(2) 0.0567(7) Uani 1 1 d .
N4 N 0.4989(3) 0.6029(3) 0.1586(2) 0.0558(7) Uani 1 1 d .
H4A H 0.5805 0.6334 0.1589 0.067 Uiso 1 1 calc R
Cl1 Cl 0.63067(8) 0.63743(11) 0.39114(7) 0.0594(3) Uani 1 1 d .
O1 O 0.2388(5) 1.2613(6) -0.1261(3) 0.1151(16) Uani 1 1 d D
H1A H 0.217(8) 1.306(7) -0.070(4) 0.138 Uiso 1 1 d D

loop_
_atom_site_aniso_label
_atom_site_aniso_U_11
_atom_site_aniso_U_22
_atom_site_aniso_U_33
_atom_site_aniso_U_23
_atom_site_aniso_U_13
_atom_site_aniso_U_12
C1 0.0525(18) 0.062(2) 0.0420(17) -0.0135(14) 0.0055(14) -0.0056(15)
C2 0.079(3) 0.108(4) 0.065(3) -0.042(3) 0.014(2) -0.009(3)
C3 0.073(3) 0.134(5) 0.081(3) -0.044(3) 0.025(3) 0.009(3)
C4 0.049(2) 0.124(4) 0.094(3) -0.027(3) 0.023(2) -0.005(2)
C5 0.0446(19) 0.091(3) 0.071(3) -0.014(2) 0.0093(17) -0.0103(19)
C6 0.0430(16) 0.0556(18) 0.0447(17) -0.0069(14) 0.0061(13) -0.0072(14)
C7 0.0412(15) 0.0531(17) 0.0428(16) -0.0108(13) -0.0017(12) -0.0133(13)
C8 0.0419(15) 0.0383(14) 0.0338(14) -0.0045(11) -0.0012(11) -0.0098(11)
C9 0.0391(14) 0.0475(16) 0.0375(15) -0.0031(12) -0.0014(12) -0.0109(12)
C10 0.0437(15) 0.0456(16) 0.0383(15) -0.0099(12) 0.0015(12) -0.0072(12)
C11 0.0531(18) 0.0433(16) 0.0458(17) -0.0136(13) 0.0120(14) -0.0109(13)
C12 0.060(2) 0.063(2) 0.0504(19) -0.0156(16) 0.0025(16) -0.0138(17)
C13 0.076(3) 0.056(2) 0.061(2) -0.0014(17) 0.0057(19) -0.0078(19)
C14 0.083(3) 0.049(2) 0.074(3) -0.0134(18) 0.014(2) -0.0230(19)
C15 0.069(2) 0.063(2) 0.059(2) -0.0241(18) 0.0093(18) -0.0237(18)
C16 0.0561(19) 0.0564(19) 0.0452(17) -0.0164(15) 0.0073(14) -0.0107(15)
C17 0.0539(18) 0.0538(18) 0.0411(16) -0.0142(14) 0.0034(14) -0.0083(14)
C18 0.065(2) 0.0536(19) 0.0443(18) -0.0091(14) 0.0072(16) -0.0013(16)
C19 0.075(3) 0.071(3) 0.069(3) -0.012(2) -0.009(2) -0.003(2)
C20 0.099(4) 0.078(3) 0.061(3) 0.006(2) -0.010(2) 0.006(3)
C21 0.100(4) 0.061(2) 0.068(3) 0.004(2) 0.016(2) 0.001(2)
C22 0.075(3) 0.059(2) 0.059(2) -0.0088(18) 0.0173(19) -0.0128(19)
C23 0.059(2) 0.058(2) 0.0412(17) -0.0123(14) 0.0158(14) -0.0054(16)
C24 0.169(9) 0.53(3) 0.090(6) -0.008(9) -0.026(6) 0.171(13)
N1 0.0490(15) 0.0637(17) 0.0430(15) -0.0190(13) 0.0003(12) -0.0122(13)
N2 0.0558(16) 0.0526(16) 0.0438(14) -0.0158(12) 0.0027(12) -0.0103(12)
N3 0.0600(17) 0.0654(18) 0.0486(16) -0.0170(14) -0.0007(13) -0.0167(14)
N4 0.0583(17) 0.0669(18) 0.0459(16) -0.0091(13) 0.0083(13) -0.0232(14)
Cl1 0.0393(5) 0.0829(7) 0.0603(6) -0.0154(4) -0.0022(4) -0.0174(4)
O1 0.113(3) 0.197(5) 0.058(2) -0.036(2) 0.0075(19) -0.088(3)

loop_
_atom_type_symbol
_atom_type_description
_atom_type_scat_dispersion_real
_atom_type_scat_dispersion_imag
_atom_type_scat_source
C C 0.0033 0.0016 'International Tables Vol C Tables 4.2.6.8 and 6.1.1.4'
H H 0.0000 0.0000 'International Tables Vol C Tables 4.2.6.8 and 6.1.1.4'
N N 0.0061 0.0033 'International Tables Vol C Tables 4.2.6.8 and 6.1.1.4'
Cl Cl 0.1484 0.1585 'International Tables Vol C Tables 4.2.6.8 and 6.1.1.4'
O O 0.0106 0.0060 'International Tables Vol C Tables 4.2.6.8 and 6.1.1.4'

loop_
_geom_angle_atom_site_label_1
_geom_angle_atom_site_label_2
_geom_angle_atom_site_label_3
_geom_angle
N1 C1 C6 121.7(3)
N1 C1 C2 118.7(3)
C6 C1 C2 119.6(3)
C3 C2 C1 119.3(4)
C3 C2 H2 120.4
C1 C2 H2 120.4
C4 C3 C2 121.2(4)
C4 C3 H3 119.4
C2 C3 H3 119.4
C5 C4 C3 120.9(4)
C5 C4 H4 119.6
C3 C4 H4 119.6
C4 C5 C6 120.3(4)
C4 C5 H5 119.9
C6 C5 H5 119.9
C1 C6 C7 117.6(3)
C1 C6 C5 118.8(3)
C7 C6 C5 123.7(3)
C8 C7 C6 121.1(3)
C8 C7 H7 119.4
C6 C7 H7 119.4
C7 C8 C9 115.5(3)
C7 C8 C10 123.9(3)
C9 C8 C10 120.5(3)
N1 C9 C8 126.5(3)
N1 C9 Cl1 115.3(2)
C8 C9 Cl1 118.2(2)
N4 C10 N2 108.5(3)
N4 C10 C8 111.4(3)
N2 C10 C8 111.1(2)
N4 C10 H10 108.6
N2 C10 H10 108.6
C8 C10 H10 108.6
N2 C11 C12 132.1(3)
N2 C11 C16 104.6(3)
C12 C11 C16 123.3(3)
C11 C12 C13 116.0(3)
C11 C12 H12 122.0
C13 C12 H12 122.0
C14 C13 C12 120.9(4)
C14 C13 H13 119.6
C12 C13 H13 119.6
C15 C14 C13 122.6(4)
C15 C14 H14 118.7
C13 C14 H14 118.7
C14 C15 C16 117.9(3)
C14 C15 H15 121.1
C16 C15 H15 121.1
C15 C16 C11 119.3(3)
C15 C16 N3 129.9(3)
C11 C16 N3 110.7(3)
N3 C17 N2 113.3(3)
N3 C17 C18 128.6(3)
N2 C17 C18 117.9(3)
C23 C18 C19 119.9(4)
C23 C18 C17 117.5(3)
C19 C18 C17 122.4(4)
C20 C19 C18 120.0(4)
C20 C19 H19 120.0
C18 C19 H19 120.0
C19 C20 C21 119.0(4)
C19 C20 H20 120.5
C21 C20 H20 120.5
C22 C21 C20 122.0(4)
C22 C21 H21 119.0
C20 C21 H21 119.0
C21 C22 C23 119.9(4)
C21 C22 H22 120.0
C23 C22 H22 120.0
N4 C23 C18 120.0(3)
N4 C23 C22 120.8(4)
C18 C23 C22 119.1(4)
O1 C24 H24A 109.5
O1 C24 H24B 109.5
H24A C24 H24B 109.5
O1 C24 H24C 109.5
H24A C24 H24C 109.5
H24B C24 H24C 109.5
C9 N1 C1 117.4(3)
C17 N2 C11 107.2(3)
C17 N2 C10 124.7(3)
C11 N2 C10 128.1(3)
C17 N3 C16 104.1(3)
C23 N4 C10 121.9(3)
C23 N4 H4A 119.0
C10 N4 H4A 119.0
C24 O1 H1A 106(5)

loop_
_geom_bond_atom_site_label_1
_geom_bond_atom_site_label_2
_geom_bond_distance
C1 N1 1.369(4)
C1 C6 1.408(5)
C1 C2 1.411(5)
C2 C3 1.377(7)
C2 H2 0.9300
C3 C4 1.371(8)
C3 H3 0.9300
C4 C5 1.364(6)
C4 H4 0.9300
C5 C6 1.412(5)
C5 H5 0.9300
C6 C7 1.411(4)
C7 C8 1.361(4)
C7 H7 0.9300
C8 C9 1.420(4)
C8 C10 1.527(4)
C9 N1 1.291(4)
C9 Cl1 1.747(3)
C10 N4 1.443(4)
C10 N2 1.446(4)
C10 H10 0.9800
C11 N2 1.384(4)
C11 C12 1.385(5)
C11 C16 1.395(5)
C12 C13 1.400(6)
C12 H12 0.9300
C13 C14 1.380(6)
C13 H13 0.9300
C14 C15 1.371(6)
C14 H14 0.9300
C15 C16 1.390(5)
C15 H15 0.9300
C16 N3 1.404(5)
C17 N3 1.312(4)
C17 N2 1.370(4)
C17 C18 1.458(5)
C18 C23 1.389(5)
C18 C19 1.413(6)
C19 C20 1.375(7)
C19 H19 0.9300
C20 C21 1.395(7)
C20 H20 0.9300
C21 C22 1.349(7)
C21 H21 0.9300
C22 C23 1.408(5)
C22 H22 0.9300
C23 N4 1.381(5)
C24 O1 1.632(13)
C24 H24A 0.9600
C24 H24B 0.9600
C24 H24C 0.9600
N4 H4A 0.8600
O1 H1A 0.85(6)

loop_
_geom_torsion_atom_site_label_1
_geom_torsion_atom_site_label_2
_geom_torsion_atom_site_label_3
_geom_torsion_atom_site_label_4
_geom_torsion
N1 C1 C2 C3 179.8(4)
C6 C1 C2 C3 0.0(7)
C1 C2 C3 C4 1.7(9)
C2 C3 C4 C5 -2.6(10)
C3 C4 C5 C6 1.7(8)
N1 C1 C6 C7 -1.1(5)
C2 C1 C6 C7 178.7(4)
N1 C1 C6 C5 179.3(4)
C2 C1 C6 C5 -0.9(6)
C4 C5 C6 C1 0.1(6)
C4 C5 C6 C7 -179.5(4)
C1 C6 C7 C8 -1.0(5)
C5 C6 C7 C8 178.6(3)
C6 C7 C8 C9 2.1(5)
C6 C7 C8 C10 -175.1(3)
C7 C8 C9 N1 -1.5(5)
C10 C8 C9 N1 175.8(3)
C7 C8 C9 Cl1 178.7(2)
C10 C8 C9 Cl1 -4.0(4)
C7 C8 C10 N4 102.5(3)
C9 C8 C10 N4 -74.5(4)
C7 C8 C10 N2 -18.6(4)
C9 C8 C10 N2 164.4(3)
N2 C11 C12 C13 -177.8(3)
C16 C11 C12 C13 1.7(5)
C11 C12 C13 C14 0.0(6)
C12 C13 C14 C15 -0.6(6)
C13 C14 C15 C16 -0.3(6)
C14 C15 C16 C11 1.9(5)
C14 C15 C16 N3 178.4(4)
N2 C11 C16 C15 176.9(3)
C12 C11 C16 C15 -2.7(5)
N2 C11 C16 N3 -0.3(4)
C12 C11 C16 N3 -179.9(3)
N3 C17 C18 C23 -164.1(3)
N2 C17 C18 C23 11.6(5)
N3 C17 C18 C19 10.0(6)
N2 C17 C18 C19 -174.2(3)
C23 C18 C19 C20 0.9(6)
C17 C18 C19 C20 -173.1(4)
C18 C19 C20 C21 -0.8(7)
C19 C20 C21 C22 -0.1(7)
C20 C21 C22 C23 0.9(6)
C19 C18 C23 N4 -177.2(3)
C17 C18 C23 N4 -2.9(5)
C19 C18 C23 C22 -0.1(5)
C17 C18 C23 C22 174.2(3)
C21 C22 C23 N4 176.3(3)
C21 C22 C23 C18 -0.8(5)
C8 C9 N1 C1 -0.5(5)
Cl1 C9 N1 C1 179.3(3)
C6 C1 N1 C9 1.8(5)
C2 C1 N1 C9 -178.1(4)
N3 C17 N2 C11 0.0(4)
C18 C17 N2 C11 -176.4(3)
N3 C17 N2 C10 -178.8(3)
C18 C17 N2 C10 4.8(5)
C12 C11 N2 C17 179.7(3)
C16 C11 N2 C17 0.2(3)
C12 C11 N2 C10 -1.5(6)
C16 C11 N2 C10 178.9(3)
N4 C10 N2 C17 -26.7(4)
C8 C10 N2 C17 96.1(3)
N4 C10 N2 C11 154.8(3)
C8 C10 N2 C11 -82.5(4)
N2 C17 N3 C16 -0.1(4)
C18 C17 N3 C16 175.8(3)
C15 C16 N3 C17 -176.5(4)
C11 C16 N3 C17 0.2(4)
C18 C23 N4 C10 -23.0(5)
C22 C23 N4 C10 160.0(3)
N2 C10 N4 C23 35.8(4)
C8 C10 N4 C23 -86.9(3)
